data_7124351
loop_
_publ_author_name
'El Anwar, Suzan'
'Assaf, Khaleel I.'
'Begaj, Barbara'
'Samsonov, Maksim A.'
'Ruzickova, Zdenka'
'Holub, Josef'
'Bavol, Dmytro'
'Nau, Werner M.'
'Gabel, Detlef'
'Gruner, Bohumir'

_publ_section_title
;
 Versatile, one-pot introduction of nonahalogenated 2-ammonio-decaborate
 ions as boron cluster scaffolds into organic molecules; host-guest
 complexation with \g-cyclodextrin
;
_journal_name_full 'Chemical Communications'
_journal_paper_doi 10.1039/C9CC07678F
_journal_year 2019
_chemical_formula_moiety 'C9 H23 B8 I, C9 H23 B8 I'
_chemical_formula_sum 'C9 H23 B8 I'
_chemical_formula_weight 344.65
_space_group_crystal_system monoclinic
_space_group_IT_number 14
_space_group_name_Hall '-P 2yn'
_space_group_name_H-M_alt 'P 1 21/n 1'
_symmetry_space_group_name_Hall '-P 2yn'
_symmetry_space_group_name_H-M 'P 1 21/n 1'
_atom_sites_solution_hydrogens geom
_audit_block_doi 10.5517/ccdc.csd.cc214w14
_audit_creation_method 'APEX3 v2016.5-0'
_audit_update_record
;
2018-11-27 deposited with the CCDC.    2019-10-21 downloaded from the CCDC.
;
_cell_angle_alpha 90
_cell_angle_beta 90.782(2)
_cell_angle_gamma 90
_cell_formula_units_Z 4
_cell_length_a 7.8681(4)
_cell_length_b 15.5552(7)
_cell_length_c 13.3803(7)
_cell_measurement_reflns_used 28988
_cell_measurement_temperature 150(2)
_cell_measurement_theta_max 27.5
_cell_measurement_theta_min 1
_cell_volume 1637.46(14)
_computing_cell_refinement 'APEX3 v2016.5-0 (Bruker AXS)'
_computing_data_collection 'Bruker Instrument Service vV6.2.3'
_computing_data_reduction 'SAINT V8.37A (Bruker AXS Inc., 2015)'
_computing_molecular_graphics 'Platon (Spek, 2009)'
_computing_publication_material 'Platon (Spek, 2009)'
_computing_structure_refinement 'SHELXL-2014/7 (Sheldrick, 2014)'
_computing_structure_solution 'XT, VERSION 2014/5'
_diffrn_ambient_temperature 150(2)
_diffrn_detector_area_resol_mean 10.4167
_diffrn_measured_fraction_theta_full 0.994
_diffrn_measured_fraction_theta_max 0.993
_diffrn_measurement_device_type 'Bruker D8 - Venture'
_diffrn_measurement_method '\f and \w scans to fill the Ewald sphere'
_diffrn_radiation_type MoK\a
_diffrn_radiation_wavelength 0.71073
_diffrn_reflns_av_R_equivalents 0.0327
_diffrn_reflns_av_unetI/netI 0.0187
_diffrn_reflns_Laue_measured_fraction_full 0.994
_diffrn_reflns_Laue_measured_fraction_max 0.993
_diffrn_reflns_limit_h_max 10
_diffrn_reflns_limit_h_min -10
_diffrn_reflns_limit_k_max 20
_diffrn_reflns_limit_k_min -20
_diffrn_reflns_limit_l_max 17
_diffrn_reflns_limit_l_min -17
_diffrn_reflns_number 28988
_diffrn_reflns_point_group_measured_fraction_full 0.994
_diffrn_reflns_point_group_measured_fraction_max 0.993
_diffrn_reflns_theta_full 25.242
_diffrn_reflns_theta_max 27.534
_diffrn_reflns_theta_min 2.986
_diffrn_source 'sealed X-ray tube'
_exptl_absorpt_coefficient_mu 1.930
_exptl_absorpt_correction_T_max 0.4305
_exptl_absorpt_correction_T_min 0.3213
_exptl_absorpt_correction_type multi-scan
_exptl_absorpt_process_details
;
SADABS-2016/2 - Bruker AXS area detector
scaling and absorption correction
;
_exptl_crystal_colour colourless
_exptl_crystal_density_diffrn 1.398
_exptl_crystal_description block
_exptl_crystal_F_000 680
_exptl_crystal_size_max 0.597
_exptl_crystal_size_mid 0.299
_exptl_crystal_size_min 0.180
_refine_diff_density_max 1.205
_refine_diff_density_min -0.730
_refine_diff_density_rms 0.106
_refine_ls_extinction_method none
_refine_ls_goodness_of_fit_ref 1.054
_refine_ls_hydrogen_treatment constr
_refine_ls_matrix_type full
_refine_ls_number_parameters 182
_refine_ls_number_reflns 3755
_refine_ls_number_restraints 18
_refine_ls_restrained_S_all 1.055
_refine_ls_R_factor_all 0.0522
_refine_ls_R_factor_gt 0.0463
_refine_ls_shift/su_max 0.012
_refine_ls_shift/su_mean 0.000
_refine_ls_structure_factor_coef Fsqd
_refine_ls_weighting_details 'w=1/[\s^2^(Fo^2^)+(0.0890P)^2^+2.5914P] where P=(Fo^2^+2Fc^2^)/3'
_refine_ls_weighting_scheme calc
_refine_ls_wR_factor_gt 0.1417
_refine_ls_wR_factor_ref 0.1475
_reflns_Friedel_coverage 0.000
_reflns_number_gt 3320
_reflns_number_total 3755
_reflns_threshold_expression 'I > 2\s(I)'
_cod_data_source_file c9cc07678f2.cif
_cod_data_source_block 2g2i
_cod_database_code 7124351
_shelx_space_group_comment
;
The symmetry employed for this shelxl refinement is uniquely defined
by the following loop, which should always be used as a source of
symmetry information in preference to the above space-group names.
They are only intended as comments.
;
_exptl_absorpt_special_details
;
The ratio of minimum to maximum
apparent transmission was 0.746
;
_shelxl_version_number 2013-4

loop_
_space_group_symop_operation_xyz
'x, y, z'
'-x+1/2, y+1/2, -z+1/2'
'-x, -y, -z'
'x-1/2, -y-1/2, z-1/2'

loop_
_atom_site_label
_atom_site_type_symbol
_atom_site_fract_x
_atom_site_fract_y
_atom_site_fract_z
_atom_site_U_iso_or_equiv
_atom_site_adp_type
_atom_site_occupancy
_atom_site_site_symmetry_order
_atom_site_calc_flag
_atom_site_refinement_flags_posn
_atom_site_refinement_flags_adp
_atom_site_refinement_flags_occupancy
_atom_site_disorder_assembly
_atom_site_disorder_group
C1 C 0.3191(3) 0.25815(18) 0.2241(2) 0.0223(5) Uani 1 1 d . . . . .
H1 H 0.2073 0.2191 0.1984 0.027 Uiso 1 1 calc R U . . .
C2 C 0.3292(3) 0.31842(18) 0.3142(2) 0.0215(5) Uani 1 1 d . . . . .
H2 H 0.2137 0.3260 0.3614 0.026 Uiso 1 1 calc R U . . .
B3 B 0.4611(4) 0.2246(2) 0.3025(2) 0.0221(6) Uani 1 1 d . . . . .
B5 B 0.3571(4) 0.3546(2) 0.1878(2) 0.0224(6) Uani 1 1 d . . . . .
B4 B 0.5036(4) 0.2627(2) 0.1734(2) 0.0222(6) Uani 1 1 d . . . . .
B7 B 0.6545(4) 0.2804(2) 0.2762(2) 0.0214(6) Uani 1 1 d . . . . .
B6 B 0.5195(4) 0.31976(19) 0.3787(2) 0.0192(5) Uani 1 1 d . . . . .
B8 B 0.5835(4) 0.3716(2) 0.1952(2) 0.0229(6) Uani 1 1 d . . . . .
B10 B 0.6546(4) 0.38359(19) 0.3147(2) 0.0206(6) Uani 1 1 d . . . . .
B9 B 0.4474(4) 0.41005(19) 0.2993(2) 0.0221(6) Uani 1 1 d . . . . .
C11 C 0.4410(5) 0.1338(2) 0.3527(3) 0.0377(8) Uani 1 1 d . . . . .
H11A H 0.4573 0.0888 0.3024 0.057 Uiso 1 1 calc R U . . .
H11B H 0.3270 0.1287 0.3806 0.057 Uiso 1 1 calc R U . . .
H11C H 0.5262 0.1272 0.4062 0.057 Uiso 1 1 calc R U . . .
C12 C 0.5408(5) 0.2081(3) 0.0768(3) 0.0413(8) Uani 1 1 d . . . . .
H12A H 0.4682 0.2283 0.0216 0.062 Uiso 1 1 calc R U . . .
H12B H 0.5169 0.1474 0.0900 0.062 Uiso 1 1 calc R U . . .
H12C H 0.6604 0.2148 0.0589 0.062 Uiso 1 1 calc R U . . .
C13 C 0.2297(4) 0.4023(2) 0.1153(3) 0.0378(7) Uani 1 1 d . . . . .
H13A H 0.2273 0.3732 0.0504 0.057 Uiso 1 1 calc R U . . .
H13B H 0.2667 0.4620 0.1065 0.057 Uiso 1 1 calc R U . . .
H13C H 0.1157 0.4016 0.1439 0.057 Uiso 1 1 calc R U . . .
C15 C 0.6803(4) 0.4276(2) 0.0977(2) 0.0340(7) Uani 1 1 d . U . . .
H15A H 0.6220 0.4141 0.0345 0.051 Uiso 1 1 calc R U . . .
H15B H 0.7999 0.4105 0.0937 0.051 Uiso 1 1 calc R U . . .
H15C H 0.6732 0.4895 0.1105 0.051 Uiso 1 1 calc R U . . .
C16 C 0.3673(5) 0.5001(2) 0.3302(3) 0.0387(8) Uani 1 1 d . . . . .
H16A H 0.4330 0.5468 0.3004 0.058 Uiso 1 1 calc R U . . .
H16B H 0.3703 0.5058 0.4031 0.058 Uiso 1 1 calc R U . . .
H16C H 0.2493 0.5032 0.3061 0.058 Uiso 1 1 calc R U . . .
C14 C 0.5222(4) 0.3103(2) 0.4970(2) 0.0297(6) Uani 1 1 d . . . . .
H14A H 0.4719 0.2549 0.5155 0.045 Uiso 1 1 calc R U . . .
H14B H 0.4564 0.3571 0.5266 0.045 Uiso 1 1 calc R U . . .
H14C H 0.6398 0.3129 0.5218 0.045 Uiso 1 1 calc R U . . .
I1 I 0.87103(6) 0.20245(4) 0.29249(4) 0.0363(2) Uani 0.4950(11) 1 d . . P A 1
I1A I 0.85654(7) 0.45847(4) 0.36987(4) 0.0419(2) Uani 0.5050(11) 1 d . . P A 2
C7A C 0.8420(14) 0.2374(7) 0.2656(8) 0.0501(19) Uani 0.5050(11) 1 d . U P A 2
H7D H 0.8302 0.1778 0.2429 0.075 Uiso 0.5050(11) 1 calc R U P A 2
H7E H 0.9008 0.2385 0.3306 0.075 Uiso 0.5050(11) 1 calc R U P A 2
H7F H 0.9080 0.2701 0.2169 0.075 Uiso 0.5050(11) 1 calc R U P A 2
C7 C 0.8002(17) 0.4379(7) 0.3539(8) 0.0501(19) Uani 0.4950(11) 1 d . U P A 1
H7A H 0.7585 0.4955 0.3702 0.075 Uiso 0.4950(11) 1 calc R U P A 1
H7B H 0.8879 0.4421 0.3029 0.075 Uiso 0.4950(11) 1 calc R U P A 1
H7C H 0.8486 0.4111 0.4142 0.075 Uiso 0.4950(11) 1 calc R U P A 1

loop_
_atom_site_aniso_label
_atom_site_aniso_U_11
_atom_site_aniso_U_22
_atom_site_aniso_U_33
_atom_site_aniso_U_23
_atom_site_aniso_U_13
_atom_site_aniso_U_12
C1 0.0182(12) 0.0271(13) 0.0215(12) -0.0037(10) -0.0048(10) -0.0031(10)
C2 0.0158(12) 0.0284(13) 0.0204(12) -0.0029(10) 0.0010(9) -0.0033(10)
B3 0.0244(15) 0.0212(13) 0.0205(14) -0.0011(11) -0.0065(11) -0.0049(11)
B5 0.0199(13) 0.0278(14) 0.0193(13) -0.0012(11) -0.0042(11) 0.0007(11)
B4 0.0187(13) 0.0303(15) 0.0173(13) -0.0041(11) -0.0050(10) 0.0040(11)
B7 0.0178(13) 0.0279(14) 0.0183(13) 0.0000(11) -0.0043(11) -0.0015(11)
B6 0.0177(13) 0.0239(13) 0.0159(13) -0.0005(10) -0.0021(10) -0.0053(11)
B8 0.0189(13) 0.0298(15) 0.0199(14) 0.0046(11) -0.0016(11) -0.0020(11)
B10 0.0187(13) 0.0234(14) 0.0196(13) 0.0038(10) -0.0011(10) -0.0044(10)
B9 0.0229(14) 0.0208(13) 0.0225(14) -0.0018(11) -0.0032(11) -0.0001(11)
C11 0.051(2) 0.0250(14) 0.0366(17) 0.0065(12) -0.0151(15) -0.0154(14)
C12 0.0401(19) 0.058(2) 0.0252(16) -0.0194(15) -0.0064(14) 0.0151(16)
C13 0.0338(17) 0.0412(17) 0.0379(18) 0.0030(14) -0.0152(14) 0.0105(14)
C15 0.0216(14) 0.0528(19) 0.0274(14) -0.0040(13) -0.0084(11) 0.0017(13)
C16 0.0415(18) 0.0293(16) 0.0451(19) -0.0094(13) -0.0098(15) 0.0084(13)
C14 0.0333(16) 0.0397(16) 0.0161(12) 0.0008(11) -0.0010(11) -0.0102(13)
I1 0.0245(3) 0.0486(4) 0.0357(3) -0.0049(2) 0.00028(18) 0.00747(19)
I1A 0.0396(3) 0.0418(3) 0.0440(3) 0.0083(2) -0.0112(2) -0.0182(2)
C7A 0.063(4) 0.039(3) 0.048(3) 0.011(3) -0.010(3) 0.013(3)
C7 0.063(4) 0.039(3) 0.048(3) 0.011(3) -0.010(3) 0.013(3)

loop_
_atom_type_symbol
_atom_type_description
_atom_type_scat_dispersion_real
_atom_type_scat_dispersion_imag
_atom_type_scat_source
C C 0.0033 0.0016 'International Tables Vol C Tables 4.2.6.8 and 6.1.1.4'
H H 0.0000 0.0000 'International Tables Vol C Tables 4.2.6.8 and 6.1.1.4'
B B 0.0013 0.0007 'International Tables Vol C Tables 4.2.6.8 and 6.1.1.4'
I I -0.4742 1.8119 'International Tables Vol C Tables 4.2.6.8 and 6.1.1.4'

loop_
_citation_id
_citation_doi
_citation_year
1 10.1021/acs.inorgchem.8b03550 2019

loop_
_geom_angle_atom_site_label_1
_geom_angle_atom_site_label_2
_geom_angle_atom_site_label_3
_geom_angle
C2 C1 B5 69.97(19)
C2 C1 B3 69.93(19)
B5 C1 B3 111.7(2)
C2 C1 B4 105.6(2)
B5 C1 B4 70.1(2)
B3 C1 B4 70.60(19)
C2 C1 H1 127.4
B5 C1 H1 124.3
B3 C1 H1 124.0
B4 C1 H1 127.0
C1 C2 B9 116.1(2)
C1 C2 B6 116.1(2)
B9 C2 B6 65.07(17)
C1 C2 B5 57.06(17)
B9 C2 B5 63.69(17)
B6 C2 B5 110.60(19)
C1 C2 B3 57.14(17)
B9 C2 B3 110.5(2)
B6 C2 B3 63.51(17)
B5 C2 B3 95.42(19)
C1 C2 H2 118.4
B9 C2 H2 115.0
B6 C2 H2 115.1
B5 C2 H2 127.4
B3 C2 H2 127.5
C11 B3 C1 119.8(2)
C11 B3 B7 127.6(3)
C1 B3 B7 107.4(2)
C11 B3 C2 129.1(3)
C1 B3 C2 52.93(16)
B7 B3 C2 96.7(2)
C11 B3 B6 120.6(2)
C1 B3 B6 105.3(2)
B7 B3 B6 61.02(16)
C2 B3 B6 56.11(16)
C11 B3 B4 134.6(3)
C1 B3 B4 54.80(16)
B7 B3 B4 59.93(17)
C2 B3 B4 86.20(18)
B6 B3 B4 102.1(2)
C13 B5 C1 120.5(3)
C13 B5 C2 130.0(3)
C1 B5 C2 52.97(16)
C13 B5 B8 125.9(3)
C1 B5 B8 107.9(2)
C2 B5 B8 97.33(19)
C13 B5 B4 133.9(3)
C1 B5 B4 55.10(17)
C2 B5 B4 86.59(19)
B8 B5 B4 60.11(17)
C13 B5 B9 120.7(2)
C1 B5 B9 105.2(2)
C2 B5 B9 55.96(16)
B8 B5 B9 61.37(17)
B4 B5 B9 102.2(2)
C12 B4 C1 120.0(3)
C12 B4 B7 125.0(2)
C1 B4 B7 105.6(2)
C12 B4 B8 124.2(3)
C1 B4 B8 106.4(2)
B7 B4 B8 61.37(17)
C12 B4 B5 128.7(2)
C1 B4 B5 54.79(17)
B7 B4 B5 101.8(2)
B8 B4 B5 58.67(17)
C12 B4 B3 128.9(3)
C1 B4 B3 54.60(17)
B7 B4 B3 58.14(16)
B8 B4 B3 102.25(19)
B5 B4 B3 91.64(19)
C7A B7 B10 114.9(4)
C7A B7 B3 126.2(4)
B10 B7 B3 113.5(2)
C7A B7 B4 116.9(4)
B10 B7 B4 111.8(2)
B3 B7 B4 61.93(17)
C7A B7 B6 136.9(4)
B10 B7 B6 57.07(17)
B3 B7 B6 61.09(17)
B4 B7 B6 103.6(2)
C7A B7 B8 121.8(4)
B10 B7 B8 56.83(17)
B3 B7 B8 103.5(2)
B4 B7 B8 59.40(17)
B6 B7 B8 90.50(19)
B10 B7 I1 121.41(19)
B3 B7 I1 112.93(19)
B4 B7 I1 120.60(19)
B6 B7 I1 125.94(18)
B8 B7 I1 137.35(19)
C14 B6 B10 123.9(2)
C14 B6 C2 119.9(2)
B10 B6 C2 107.5(2)
C14 B6 B9 130.1(2)
B10 B6 B9 56.88(17)
C2 B6 B9 57.38(16)
C14 B6 B7 135.0(2)
B10 B6 B7 56.55(17)
C2 B6 B7 97.39(19)
B9 B6 B7 89.98(19)
C14 B6 B3 118.3(2)
B10 B6 B3 110.0(2)
C2 B6 B3 60.38(16)
B9 B6 B3 102.66(19)
B7 B6 B3 57.89(16)
B10 B8 C15 120.4(2)
B10 B8 B5 112.4(2)
C15 B8 B5 118.1(2)
B10 B8 B4 111.2(2)
C15 B8 B4 119.6(2)
B5 B8 B4 61.22(17)
B10 B8 B7 56.25(17)
C15 B8 B7 132.9(2)
B5 B8 B7 102.1(2)
B4 B8 B7 59.24(16)
B10 B8 B9 56.44(17)
C15 B8 B9 130.9(2)
B5 B8 B9 60.71(17)
B4 B8 B9 102.5(2)
B7 B8 B9 88.92(19)
C7 B10 B7 129.4(4)
C7 B10 B9 129.1(4)
B7 B10 B9 101.4(2)
C7 B10 B6 129.0(5)
B7 B10 B6 66.38(18)
B9 B10 B6 66.05(18)
C7 B10 B8 128.9(5)
B7 B10 B8 66.92(19)
B9 B10 B8 66.85(19)
B6 B10 B8 102.1(2)
B7 B10 I1A 129.3(2)
B9 B10 I1A 129.2(2)
B6 B10 I1A 128.70(19)
B8 B10 I1A 129.16(19)
C16 B9 B10 124.5(3)
C16 B9 C2 118.9(3)
B10 B9 C2 107.9(2)
C16 B9 B6 129.7(3)
B10 B9 B6 57.07(16)
C2 B9 B6 57.54(16)
C16 B9 B5 118.0(2)
B10 B9 B5 110.1(2)
C2 B9 B5 60.35(17)
B6 B9 B5 102.7(2)
C16 B9 B8 135.1(3)
B10 B9 B8 56.71(17)
C2 B9 B8 97.93(19)
B6 B9 B8 90.60(19)
B5 B9 B8 57.92(16)
B3 C11 H11A 109.5
B3 C11 H11B 109.5
H11A C11 H11B 109.5
B3 C11 H11C 109.5
H11A C11 H11C 109.5
H11B C11 H11C 109.5
B4 C12 H12A 109.5
B4 C12 H12B 109.5
H12A C12 H12B 109.5
B4 C12 H12C 109.5
H12A C12 H12C 109.5
H12B C12 H12C 109.5
B5 C13 H13A 109.5
B5 C13 H13B 109.5
H13A C13 H13B 109.5
B5 C13 H13C 109.5
H13A C13 H13C 109.5
H13B C13 H13C 109.5
B8 C15 H15A 109.5
B8 C15 H15B 109.5
H15A C15 H15B 109.5
B8 C15 H15C 109.5
H15A C15 H15C 109.5
H15B C15 H15C 109.5
B9 C16 H16A 109.5
B9 C16 H16B 109.5
H16A C16 H16B 109.5
B9 C16 H16C 109.5
H16A C16 H16C 109.5
H16B C16 H16C 109.5
B6 C14 H14A 109.5
B6 C14 H14B 109.5
H14A C14 H14B 109.5
B6 C14 H14C 109.5
H14A C14 H14C 109.5
H14B C14 H14C 109.5
B7 C7A H7D 109.5
B7 C7A H7E 109.5
H7D C7A H7E 109.5
B7 C7A H7F 109.5
H7D C7A H7F 109.5
H7E C7A H7F 109.5
B10 C7 H7A 109.5
B10 C7 H7B 109.5
H7A C7 H7B 109.5
B10 C7 H7C 109.5
H7A C7 H7C 109.5
H7B C7 H7C 109.5

loop_
_geom_bond_atom_site_label_1
_geom_bond_atom_site_label_2
_geom_bond_distance
C1 C2 1.528(4)
C1 B5 1.606(4)
C1 B3 1.609(4)
C1 B4 1.613(4)
C1 H1 1.1200
C2 B9 1.715(4)
C2 B6 1.718(4)
C2 B5 1.798(4)
C2 B3 1.799(4)
C2 H2 1.1200
B3 C11 1.573(4)
B3 B7 1.792(4)
B3 B6 1.852(4)
B3 B4 1.862(4)
B5 C13 1.572(4)
B5 B8 1.802(4)
B5 B4 1.849(4)
B5 B9 1.855(4)
B4 C12 1.576(4)
B4 B7 1.826(4)
B4 B8 1.829(5)
B7 C7A 1.628(11)
B7 B10 1.686(4)
B7 B6 1.851(4)
B7 B8 1.865(4)
B7 I1 2.100(3)
B6 C14 1.589(4)
B6 B10 1.695(4)
B6 B9 1.846(4)
B8 B10 1.697(4)
B8 C15 1.752(5)
B8 B9 1.867(5)
B10 C7 1.511(15)
B10 B9 1.692(4)
B10 I1A 2.096(3)
B9 C16 1.593(4)
C11 H11A 0.9800
C11 H11B 0.9800
C11 H11C 0.9800
C12 H12A 0.9800
C12 H12B 0.9800
C12 H12C 0.9800
C13 H13A 0.9800
C13 H13B 0.9800
C13 H13C 0.9800
C15 H15A 0.9800
C15 H15B 0.9800
C15 H15C 0.9800
C16 H16A 0.9800
C16 H16B 0.9800
C16 H16C 0.9800
C14 H14A 0.9800
C14 H14B 0.9800
C14 H14C 0.9800
C7A H7D 0.9800
C7A H7E 0.9800
C7A H7F 0.9800
C7 H7A 0.9800
C7 H7B 0.9800
C7 H7C 0.9800
